data_1008672
loop_
_publ_author_name
'Bordet, P'
'Moshopoulou, E'
'Liesert, S'
'Capponi, J J'

_publ_section_title
;
Structure and physical properties of Li(1-x) Nb O2 single crystals
;
_journal_coden_ASTM PHYCE6
_journal_name_full 'Physica C (Amsterdam) (152,1988-)'
_journal_page_first 745
_journal_page_last 746
_journal_volume 235
_journal_year 1994
_chemical_formula_structural 'Li0.795 Nb O2'
_chemical_formula_sum 'Li0.795 Nb O2'
_chemical_name_systematic 'Lithium niobium oxide (0.8/1/2)'
_space_group_IT_number 164
_symmetry_cell_setting trigonal
_symmetry_Int_Tables_number 164
_symmetry_space_group_name_Hall '-P 3 2"'
_symmetry_space_group_name_H-M 'P -3 m 1'
_cell_angle_alpha 90
_cell_angle_beta 90
_cell_angle_gamma 120
_cell_formula_units_Z 4
_cell_length_a 2.9239(4)
_cell_length_b 2.9239(4)
_cell_length_c 20.91299(200)
_cell_volume 154.8
_refine_ls_R_factor_all 0.023
_cod_original_formula_sum 'Li.795 Nb O2'
_cod_database_code 1008672

loop_
_symmetry_equiv_pos_as_xyz
x,y,z
-y,x-y,z
y-x,-x,z
-y,-x,z
x,x-y,z
y-x,y,z
-x,-y,-z
y,y-x,-z
x-y,x,-z
y,x,-z
-x,y-x,-z
x-y,-y,-z

loop_
_atom_site_label
_atom_site_type_symbol
_atom_site_symmetry_multiplicity
_atom_site_Wyckoff_symbol
_atom_site_fract_x
_atom_site_fract_y
_atom_site_fract_z
_atom_site_occupancy
_atom_site_attached_hydrogens
_atom_site_calc_flag
Li1 Li1+ 1 a 0. 0. 0. 1. 0 d
Li2 Li1+ 1 b 0. 0. 0.5 0.5(1) 0 d
Li3 Li1+ 2 c 0. 0. 0.248(6) 0.84(7) 0 d
Nb1 Nb3+ 2 d 0.3333 0.6667 0.3741(2) 1. 0 d
Nb2 Nb3+ 2 d 0.3333 0.6667 0.8755(2) 1. 0 d
O1 O2- 2 d 0.3333 0.6667 0.058(1) 1. 0 d
O2 O2- 2 d 0.3333 0.6667 0.680(1) 1. 0 d
O3 O2- 2 d 0.3333 0.6667 0.188(1) 1. 0 d
O4 O2- 2 d 0.3333 0.6667 0.572(1) 1. 0 d

loop_
_atom_type_symbol
_atom_type_oxidation_number
Li1+ 1.000
Nb3+ 3.205
O2- -2.000
